data_4118292
loop_
_publ_author_name
'Yan Miller'
'Lei Miao'
'Azade S. Hosseini'
'Sherry R. Chemler'

_publ_section_title
;
 Copper-Catalyzed Intramolecular Alkene Carboetherification: Synthesis of
 Fused-Ring and Bridged-Ring Tetrahydrofurans
;
_journal_name_full 'Journal of the American Chemical Society'
_journal_page_first 12149
_journal_page_last 12156
_journal_paper_doi 10.1021/ja3034075
_journal_volume 134
_journal_year 2012
_chemical_absolute_configuration unk
_chemical_formula_moiety 'C13 H16 O2'
_chemical_formula_sum 'C13 H16 O2'
_chemical_formula_weight 204.26
_chemical_name_common ubsc11
_chemical_name_systematic
; 
 ? 
;
_space_group_IT_number 1
_symmetry_cell_setting triclinic
_symmetry_space_group_name_Hall 'P 1'
_symmetry_space_group_name_H-M 'P 1'
_atom_sites_solution_hydrogens geom
_atom_sites_solution_primary direct
_atom_sites_solution_secondary difmap
_audit_creation_method SHELXL-97
_cell_angle_alpha 99.938(2)
_cell_angle_beta 98.057(1)
_cell_angle_gamma 106.992(2)
_cell_formula_units_Z 2
_cell_length_a 7.6145(6)
_cell_length_b 7.9079(7)
_cell_length_c 9.6513(8)
_cell_measurement_reflns_used 4054
_cell_measurement_temperature 100.0(1)
_cell_measurement_theta_max 36.76
_cell_measurement_theta_min 2.19
_cell_volume 536.12(8)
_computing_cell_refinement 'SAINT (Bruker, 2009)'
_computing_data_collection 'APEX2 (Bruker, 2010)'
_computing_data_reduction 'SAINT (Bruker, 2009)'
_computing_molecular_graphics 'SHELXTL (Sheldrick, 2008)'
_computing_publication_material 'SHELXTL (Sheldrick, 2008)'
_computing_structure_refinement 'SHELXL-97 (Sheldrick, 2008)'
_computing_structure_solution 'SIR97 (Altomare et al., 1999)'
_diffrn_ambient_temperature 100.0(1)
_diffrn_measured_fraction_theta_full 0.989
_diffrn_measured_fraction_theta_max 0.989
_diffrn_measurement_device_type 'Bruker SMART APEX II CCD Platform'
_diffrn_measurement_method 'area detector, \w scans per \f'
_diffrn_radiation_monochromator graphite
_diffrn_radiation_source 'fine-focus sealed tube'
_diffrn_radiation_type MoK\a
_diffrn_radiation_wavelength 0.71073
_diffrn_reflns_av_R_equivalents 0.0533
_diffrn_reflns_av_sigmaI/netI 0.0679
_diffrn_reflns_limit_h_max 11
_diffrn_reflns_limit_h_min -11
_diffrn_reflns_limit_k_max 12
_diffrn_reflns_limit_k_min -12
_diffrn_reflns_limit_l_max 15
_diffrn_reflns_limit_l_min -15
_diffrn_reflns_number 11264
_diffrn_reflns_theta_full 33.72
_diffrn_reflns_theta_max 33.72
_diffrn_reflns_theta_min 2.19
_diffrn_standards_number 0
_exptl_absorpt_coefficient_mu 0.084
_exptl_absorpt_correction_T_max 0.9933
_exptl_absorpt_correction_T_min 0.9633
_exptl_absorpt_correction_type multi-scan
_exptl_absorpt_process_details 'SADABS (Sheldrick, 2008)'
_exptl_crystal_colour colorless
_exptl_crystal_density_diffrn 1.265
_exptl_crystal_description plate
_exptl_crystal_F_000 220
_exptl_crystal_size_max 0.45
_exptl_crystal_size_mid 0.20
_exptl_crystal_size_min 0.08
_refine_diff_density_max 0.449
_refine_diff_density_min -0.237
_refine_diff_density_rms 0.054
_refine_ls_extinction_method none
_refine_ls_goodness_of_fit_ref 0.972
_refine_ls_hydrogen_treatment constr
_refine_ls_matrix_type full
_refine_ls_number_parameters 227
_refine_ls_number_reflns 4236
_refine_ls_number_restraints 49
_refine_ls_restrained_S_all 0.968
_refine_ls_R_factor_all 0.1071
_refine_ls_R_factor_gt 0.0539
_refine_ls_shift/su_max 0.000
_refine_ls_shift/su_mean 0.000
_refine_ls_structure_factor_coef Fsqd
_refine_ls_weighting_details 'calc w=1/[\s^2^(Fo^2^)+(0.0794P)^2^+0.0000P] where P=(Fo^2^+2Fc^2^)/3'
_refine_ls_weighting_scheme calc
_refine_ls_wR_factor_gt 0.1298
_refine_ls_wR_factor_ref 0.1569
_reflns_number_gt 2497
_reflns_number_total 4236
_reflns_threshold_expression >2sigma(I)
_cod_data_source_file ja3034075_si_001.cif
_cod_data_source_block ubsc11
_cod_database_code 4118292

loop_
_symmetry_equiv_pos_as_xyz
'x, y, z'

loop_
_atom_site_label
_atom_site_type_symbol
_atom_site_fract_x
_atom_site_fract_y
_atom_site_fract_z
_atom_site_U_iso_or_equiv
_atom_site_adp_type
_atom_site_occupancy
_atom_site_symmetry_multiplicity
_atom_site_calc_flag
_atom_site_refinement_flags
_atom_site_disorder_assembly
_atom_site_disorder_group
C5 C 0.1134(10) 0.3568(18) 0.4636(7) 0.0227(7) Uani 0.791(6) 1 d PD A 1
H5A H 0.0672 0.2238 0.4253 0.027 Uiso 0.791(6) 1 calc PR A 1
H5B H 0.0166 0.4068 0.4256 0.027 Uiso 0.791(6) 1 calc PR A 1
C4 C 0.2907(9) 0.4381(9) 0.4156(7) 0.0210(3) Uani 0.791(6) 1 d PD A 1
H4 H 0.3257 0.5734 0.4383 0.025 Uiso 0.791(6) 1 calc PR A 1
O1 O 0.2744(9) 0.3701(10) 0.2626(6) 0.0265(9) Uani 0.791(6) 1 d PD A 1
C1 C 0.4652(11) 0.3960(15) 0.2407(8) 0.0263(9) Uani 0.791(6) 1 d PD A 1
H1A H 0.5092 0.5039 0.1999 0.032 Uiso 0.791(6) 1 calc PR A 1
H1B H 0.4696 0.2886 0.1729 0.032 Uiso 0.791(6) 1 calc PR A 1
C2 C 0.5927(10) 0.4229(12) 0.3896(9) 0.0263(9) Uani 0.791(6) 1 d PD A 1
H2A H 0.6651 0.3372 0.3858 0.032 Uiso 0.791(6) 1 calc PR A 1
H2B H 0.6805 0.5486 0.4227 0.032 Uiso 0.791(6) 1 calc PR A 1
C3 C 0.4477(9) 0.3817(9) 0.4884(7) 0.0216(3) Uani 0.791(6) 1 d PD A 1
H3 H 0.4008 0.2477 0.4807 0.026 Uiso 0.791(6) 1 calc PR A 1
C12 C 0.5021(9) 0.4776(17) 0.6462(8) 0.0234(8) Uani 0.791(6) 1 d PD A 1
H12A H 0.5906 0.4284 0.6979 0.028 Uiso 0.791(6) 1 calc PR A 1
H12B H 0.5656 0.6088 0.6561 0.028 Uiso 0.791(6) 1 calc PR A 1
C5' C 0.095(3) 0.370(7) 0.4641(12) 0.0227(7) Uani 0.209(6) 1 d PD A 5
H5C H -0.0203 0.2652 0.4233 0.027 Uiso 0.209(6) 1 calc PR A 5
H5D H 0.0757 0.4795 0.4375 0.027 Uiso 0.209(6) 1 calc PR A 5
C4' C 0.259(2) 0.335(3) 0.4114(19) 0.0210(3) Uani 0.209(6) 1 d PD A 5
H4' H 0.2622 0.2141 0.4261 0.025 Uiso 0.209(6) 1 calc PR A 5
O1' O 0.256(3) 0.337(4) 0.2607(19) 0.0265(9) Uani 0.209(6) 1 d PD A 5
C1' C 0.447(4) 0.371(7) 0.238(3) 0.0263(9) Uani 0.209(6) 1 d PD A 5
H1C H 0.4741 0.4554 0.1736 0.032 Uiso 0.209(6) 1 calc PR A 5
H1D H 0.4645 0.2556 0.1939 0.032 Uiso 0.209(6) 1 calc PR A 5
C2' C 0.580(3) 0.454(4) 0.387(2) 0.0263(9) Uani 0.209(6) 1 d PD A 5
H2C H 0.6483 0.3719 0.4142 0.032 Uiso 0.209(6) 1 calc PR A 5
H2D H 0.6723 0.5728 0.3879 0.032 Uiso 0.209(6) 1 calc PR A 5
C3' C 0.444(2) 0.477(3) 0.4878(19) 0.0216(3) Uani 0.209(6) 1 d PD A 5
H3' H 0.4296 0.5995 0.4922 0.026 Uiso 0.209(6) 1 calc PR A 5
C12' C 0.495(3) 0.457(7) 0.641(2) 0.0234(8) Uani 0.209(6) 1 d PD A 5
H12C H 0.5267 0.3435 0.6401 0.028 Uiso 0.209(6) 1 calc PR A 5
H12D H 0.6058 0.5604 0.6951 0.028 Uiso 0.209(6) 1 calc PR A 5
C6 C 0.1461(6) 0.3978(7) 0.6274(5) 0.0212(2) Uani 1 1 d D . .
C7 C -0.0041(7) 0.3790(7) 0.6972(4) 0.0243(3) Uani 1 1 d D A .
H7A H -0.1271 0.3438 0.6410 0.029 Uiso 1 1 calc R . .
C8 C 0.0182(6) 0.4093(7) 0.8461(4) 0.0238(2) Uani 1 1 d D . .
C9 C 0.1986(6) 0.4622(7) 0.9301(5) 0.0245(3) Uani 1 1 d D A .
H9A H 0.2179 0.4843 1.0319 0.029 Uiso 1 1 calc R . .
C10 C 0.3492(7) 0.4816(6) 0.8605(5) 0.0248(3) Uani 1 1 d D . .
H10A H 0.4719 0.5179 0.9176 0.030 Uiso 1 1 calc R A .
C11 C 0.3300(6) 0.4506(7) 0.7113(5) 0.0213(2) Uani 1 1 d D A .
O2 O -0.1425(5) 0.3839(5) 0.9007(4) 0.0320(2) Uani 1 1 d D A .
C13 C -0.1244(9) 0.4019(8) 1.0517(5) 0.0353(3) Uani 1 1 d D . .
H13A H -0.2488 0.3556 1.0742 0.053 Uiso 1 1 calc R A .
H13B H -0.0662 0.5301 1.1004 0.053 Uiso 1 1 calc R . .
H13C H -0.0459 0.3323 1.0845 0.053 Uiso 1 1 calc R . .
C18 C 0.4561(15) 0.986(2) 0.7770(8) 0.0227(7) Uani 0.561(6) 1 d PD B 1
H18A H 0.5511 0.9336 0.8150 0.027 Uiso 0.561(6) 1 calc PR B 1
H18B H 0.5056 1.1190 0.8142 0.027 Uiso 0.561(6) 1 calc PR B 1
C17 C 0.2744(12) 0.9080(13) 0.8284(9) 0.0210(3) Uani 0.561(6) 1 d PD B 1
H17 H 0.2387 0.7727 0.8053 0.025 Uiso 0.561(6) 1 calc PR B 1
O3 O 0.2866(17) 0.969(2) 0.9781(10) 0.0265(9) Uani 0.561(6) 1 d PD B 1
C14 C 0.0993(19) 0.942(2) 0.9992(13) 0.0263(9) Uani 0.561(6) 1 d PD B 1
H14A H 0.0939 1.0477 1.0681 0.032 Uiso 0.561(6) 1 calc PR B 1
H14B H 0.0549 0.8324 1.0380 0.032 Uiso 0.561(6) 1 calc PR B 1
C15 C -0.0245(18) 0.918(3) 0.8516(14) 0.0263(9) Uani 0.561(6) 1 d PD B 1
H15A H -0.1121 0.7925 0.8171 0.032 Uiso 0.561(6) 1 calc PR B 1
H15B H -0.0978 1.0032 0.8568 0.032 Uiso 0.561(6) 1 calc PR B 1
C16 C 0.1130(12) 0.9608(13) 0.7552(10) 0.0216(3) Uani 0.561(6) 1 d PD B 1
H16 H 0.1566 1.0947 0.7619 0.026 Uiso 0.561(6) 1 calc PR B 1
C25 C 0.0628(13) 0.862(2) 0.5967(11) 0.0234(8) Uani 0.561(6) 1 d PD B 1
H25A H -0.0286 0.9070 0.5436 0.028 Uiso 0.561(6) 1 calc PR B 1
H25B H 0.0030 0.7306 0.5882 0.028 Uiso 0.561(6) 1 calc PR B 1
C18' C 0.4595(19) 0.965(3) 0.7759(9) 0.0227(7) Uani 0.439(6) 1 d PD B 5
H18C H 0.5780 1.0648 0.8200 0.027 Uiso 0.439(6) 1 calc PR B 5
H18D H 0.4719 0.8519 0.8006 0.027 Uiso 0.439(6) 1 calc PR B 5
C17' C 0.2953(11) 1.0080(13) 0.8339(10) 0.0210(3) Uani 0.439(6) 1 d PD B 5
H17' H 0.2951 1.1318 0.8241 0.025 Uiso 0.439(6) 1 calc PR B 5
O3' O 0.305(2) 0.995(3) 0.9800(13) 0.0265(9) Uani 0.439(6) 1 d PD B 5
C14' C 0.120(2) 0.971(3) 1.0040(16) 0.0263(9) Uani 0.439(6) 1 d PD B 5
H14C H 0.1102 1.0867 1.0547 0.032 Uiso 0.439(6) 1 calc PR B 5
H14D H 0.0857 0.8800 1.0632 0.032 Uiso 0.439(6) 1 calc PR B 5
C15' C -0.012(2) 0.904(4) 0.8556(17) 0.0263(9) Uani 0.439(6) 1 d PD B 5
H15C H -0.1162 0.7927 0.8521 0.032 Uiso 0.439(6) 1 calc PR B 5
H15D H -0.0648 0.9985 0.8321 0.032 Uiso 0.439(6) 1 calc PR B 5
C16' C 0.1103(11) 0.8659(13) 0.7539(10) 0.0216(3) Uani 0.439(6) 1 d PD B 5
H16' H 0.1197 0.7421 0.7521 0.026 Uiso 0.439(6) 1 calc PR B 5
C25' C 0.0663(15) 0.888(3) 0.5986(13) 0.0234(8) Uani 0.439(6) 1 d PD B 5
H25C H 0.0373 1.0024 0.5988 0.028 Uiso 0.439(6) 1 calc PR B 5
H25D H -0.0444 0.7859 0.5426 0.028 Uiso 0.439(6) 1 calc PR B 5
C19 C 0.4210(6) 0.9419(7) 0.6125(5) 0.0212(2) Uani 1 1 d D . .
C20 C 0.5740(7) 0.9606(7) 0.5454(5) 0.0243(3) Uani 1 1 d D B .
H20A H 0.6967 0.9934 0.6018 0.029 Uiso 1 1 calc R . .
C21 C 0.5486(6) 0.9316(7) 0.3958(4) 0.0238(2) Uani 1 1 d D . .
C22 C 0.3684(6) 0.8816(7) 0.3116(5) 0.0245(3) Uani 1 1 d D B .
H22A H 0.3501 0.8600 0.2099 0.029 Uiso 1 1 calc R . .
C23 C 0.2167(6) 0.8642(6) 0.3795(5) 0.0248(3) Uani 1 1 d D . .
H23A H 0.0945 0.8320 0.3225 0.030 Uiso 1 1 calc R B .
C24 C 0.2378(6) 0.8924(7) 0.5292(5) 0.0213(2) Uani 1 1 d D B .
O4 O 0.7113(5) 0.9555(5) 0.3415(4) 0.0320(2) Uani 1 1 d D B .
C26 C 0.6919(9) 0.9370(8) 0.1891(5) 0.0353(3) Uani 1 1 d D . .
H26A H 0.8155 0.9575 0.1637 0.053 Uiso 1 1 calc R B .
H26B H 0.6374 1.0264 0.1597 0.053 Uiso 1 1 calc R . .
H26C H 0.6097 0.8144 0.1398 0.053 Uiso 1 1 calc R . .

loop_
_atom_site_aniso_label
_atom_site_aniso_U_11
_atom_site_aniso_U_22
_atom_site_aniso_U_33
_atom_site_aniso_U_23
_atom_site_aniso_U_13
_atom_site_aniso_U_12
C5 0.0172(7) 0.0287(17) 0.0211(6) 0.0043(6) 0.0006(4) 0.0083(8)
C4 0.0202(7) 0.0237(8) 0.0201(7) 0.0036(7) 0.0028(6) 0.0099(7)
O1 0.0200(12) 0.038(3) 0.0207(4) 0.0043(8) 0.0027(5) 0.0098(14)
C1 0.0198(14) 0.031(3) 0.0244(7) 0.0042(10) 0.0053(8) 0.0040(14)
C2 0.0198(9) 0.034(2) 0.0258(7) 0.0053(8) 0.0037(6) 0.0114(9)
C3 0.0174(7) 0.0255(9) 0.0238(7) 0.0050(7) 0.0038(6) 0.0100(7)
C12 0.0184(6) 0.029(2) 0.0234(6) 0.0049(8) 0.0019(5) 0.0096(8)
C5' 0.0172(7) 0.0287(17) 0.0211(6) 0.0043(6) 0.0006(4) 0.0083(8)
C4' 0.0202(7) 0.0237(8) 0.0201(7) 0.0036(7) 0.0028(6) 0.0099(7)
O1' 0.0200(12) 0.038(3) 0.0207(4) 0.0043(8) 0.0027(5) 0.0098(14)
C1' 0.0198(14) 0.031(3) 0.0244(7) 0.0042(10) 0.0053(8) 0.0040(14)
C2' 0.0198(9) 0.034(2) 0.0258(7) 0.0053(8) 0.0037(6) 0.0114(9)
C3' 0.0174(7) 0.0255(9) 0.0238(7) 0.0050(7) 0.0038(6) 0.0100(7)
C12' 0.0184(6) 0.029(2) 0.0234(6) 0.0049(8) 0.0019(5) 0.0096(8)
C6 0.0206(5) 0.0219(6) 0.0212(6) 0.0041(5) 0.0017(4) 0.0087(4)
C7 0.0194(5) 0.0291(6) 0.0253(6) 0.0072(5) 0.0028(4) 0.0093(5)
C8 0.0233(5) 0.0258(6) 0.0243(6) 0.0070(5) 0.0060(5) 0.0099(4)
C9 0.0267(6) 0.0275(6) 0.0199(5) 0.0048(5) 0.0037(5) 0.0104(5)
C10 0.0215(5) 0.0285(6) 0.0220(6) 0.0045(5) -0.0002(4) 0.0074(5)
C11 0.0195(5) 0.0227(6) 0.0216(6) 0.0050(5) 0.0017(4) 0.0076(4)
O2 0.0234(4) 0.0485(6) 0.0276(5) 0.0121(4) 0.0085(4) 0.0134(4)
C13 0.0329(7) 0.0502(9) 0.0283(7) 0.0119(6) 0.0118(6) 0.0174(6)
C18 0.0172(7) 0.0287(17) 0.0211(6) 0.0043(6) 0.0006(4) 0.0083(8)
C17 0.0202(7) 0.0237(8) 0.0201(7) 0.0036(7) 0.0028(6) 0.0099(7)
O3 0.0200(12) 0.038(3) 0.0207(4) 0.0043(8) 0.0027(5) 0.0098(14)
C14 0.0198(14) 0.031(3) 0.0244(7) 0.0042(10) 0.0053(8) 0.0040(14)
C15 0.0198(9) 0.034(2) 0.0258(7) 0.0053(8) 0.0037(6) 0.0114(9)
C16 0.0174(7) 0.0255(9) 0.0238(7) 0.0050(7) 0.0038(6) 0.0100(7)
C25 0.0184(6) 0.029(2) 0.0234(6) 0.0049(8) 0.0019(5) 0.0096(8)
C18' 0.0172(7) 0.0287(17) 0.0211(6) 0.0043(6) 0.0006(4) 0.0083(8)
C17' 0.0202(7) 0.0237(8) 0.0201(7) 0.0036(7) 0.0028(6) 0.0099(7)
O3' 0.0200(12) 0.038(3) 0.0207(4) 0.0043(8) 0.0027(5) 0.0098(14)
C14' 0.0198(14) 0.031(3) 0.0244(7) 0.0042(10) 0.0053(8) 0.0040(14)
C15' 0.0198(9) 0.034(2) 0.0258(7) 0.0053(8) 0.0037(6) 0.0114(9)
C16' 0.0174(7) 0.0255(9) 0.0238(7) 0.0050(7) 0.0038(6) 0.0100(7)
C25' 0.0184(6) 0.029(2) 0.0234(6) 0.0049(8) 0.0019(5) 0.0096(8)
C19 0.0206(5) 0.0219(6) 0.0212(6) 0.0041(5) 0.0017(4) 0.0087(4)
C20 0.0194(5) 0.0291(6) 0.0253(6) 0.0072(5) 0.0028(4) 0.0093(5)
C21 0.0233(5) 0.0258(6) 0.0243(6) 0.0070(5) 0.0060(5) 0.0099(4)
C22 0.0267(6) 0.0275(6) 0.0199(5) 0.0048(5) 0.0037(5) 0.0104(5)
C23 0.0215(5) 0.0285(6) 0.0220(6) 0.0045(5) -0.0002(4) 0.0074(5)
C24 0.0195(5) 0.0227(6) 0.0216(6) 0.0050(5) 0.0017(4) 0.0076(4)
O4 0.0234(4) 0.0485(6) 0.0276(5) 0.0121(4) 0.0085(4) 0.0134(4)
C26 0.0329(7) 0.0502(9) 0.0283(7) 0.0119(6) 0.0118(6) 0.0174(6)

loop_
_atom_type_symbol
_atom_type_description
_atom_type_scat_dispersion_real
_atom_type_scat_dispersion_imag
_atom_type_scat_source
C C 0.0033 0.0016 'International Tables Vol C Tables 4.2.6.8 and 6.1.1.4'
H H 0.0000 0.0000 'International Tables Vol C Tables 4.2.6.8 and 6.1.1.4'
O O 0.0106 0.0060 'International Tables Vol C Tables 4.2.6.8 and 6.1.1.4'

loop_
_geom_angle_atom_site_label_1
_geom_angle_atom_site_label_2
_geom_angle_atom_site_label_3
_geom_angle
C4 C5 C6 110.4(6)
C4 C5 H5A 109.6
C6 C5 H5A 109.6
C4 C5 H5B 109.6
C6 C5 H5B 109.6
H5A C5 H5B 108.1
O1 C4 C5 111.6(6)
O1 C4 C3 104.7(5)
C5 C4 C3 110.3(6)
O1 C4 H4 110.0
C5 C4 H4 110.0
C3 C4 H4 110.0
C4 O1 C1 106.0(5)
O1 C1 C2 107.7(5)
O1 C1 H1A 110.2
C2 C1 H1A 110.2
O1 C1 H1B 110.2
C2 C1 H1B 110.2
H1A C1 H1B 108.5
C3 C2 C1 102.6(5)
C3 C2 H2A 111.3
C1 C2 H2A 111.3
C3 C2 H2B 111.3
C1 C2 H2B 111.3
H2A C2 H2B 109.2
C4 C3 C12 108.8(6)
C4 C3 C2 101.5(5)
C12 C3 C2 119.7(6)
C4 C3 H3 108.7
C12 C3 H3 108.7
C2 C3 H3 108.7
C11 C12 C3 110.1(6)
C11 C12 H12A 109.6
C3 C12 H12A 109.6
C11 C12 H12B 109.6
C3 C12 H12B 109.6
H12A C12 H12B 108.2
C4' C5' C6 104.8(13)
C4' C5' H5C 110.8
C6 C5' H5C 110.8
C4' C5' H5D 110.8
C6 C5' H5D 110.8
H5C C5' H5D 108.9
O1' C4' C5' 114.1(16)
O1' C4' C3' 103.6(14)
C5' C4' C3' 113.1(18)
O1' C4' H4' 108.6
C5' C4' H4' 108.6
C3' C4' H4' 108.6
C4' O1' C1' 107.7(15)
O1' C1' C2' 107.5(15)
O1' C1' H1C 110.2
C2' C1' H1C 110.2
O1' C1' H1D 110.2
C2' C1' H1D 110.2
H1C C1' H1D 108.5
C3' C2' C1' 102.6(13)
C3' C2' H2C 111.2
C1' C2' H2C 111.2
C3' C2' H2D 111.2
C1' C2' H2D 111.2
H2C C2' H2D 109.2
C4' C3' C12' 110.4(18)
C4' C3' C2' 104.2(13)
C12' C3' C2' 117.2(15)
C4' C3' H3' 108.2
C12' C3' H3' 108.2
C2' C3' H3' 108.2
C11 C12' C3' 108.2(14)
C11 C12' H12C 110.0
C3' C12' H12C 110.0
C11 C12' H12D 110.0
C3' C12' H12D 110.0
H12C C12' H12D 108.4
C7 C6 C11 118.7(4)
C7 C6 C5 120.7(4)
C11 C6 C5 120.6(5)
C7 C6 C5' 115.3(8)
C11 C6 C5' 126.0(9)
C6 C7 C8 122.8(5)
C6 C7 H7A 118.6
C8 C7 H7A 118.6
O2 C8 C7 116.6(4)
O2 C8 C9 124.2(4)
C7 C8 C9 119.2(4)
C10 C9 C8 118.1(5)
C10 C9 H9A 120.9
C8 C9 H9A 120.9
C9 C10 C11 123.6(5)
C9 C10 H10A 118.2
C11 C10 H10A 118.2
C10 C11 C6 117.6(5)
C10 C11 C12' 121.4(9)
C6 C11 C12' 120.8(9)
C10 C11 C12 119.6(4)
C6 C11 C12 122.8(4)
C8 O2 C13 117.6(4)
O2 C13 H13A 109.5
O2 C13 H13B 109.5
H13A C13 H13B 109.5
O2 C13 H13C 109.5
H13A C13 H13C 109.5
H13B C13 H13C 109.5
C17 C18 C19 110.5(7)
C17 C18 H18A 109.6
C19 C18 H18A 109.6
C17 C18 H18B 109.6
C19 C18 H18B 109.6
H18A C18 H18B 108.1
O3 C17 C18 114.1(9)
O3 C17 C16 104.9(9)
C18 C17 C16 112.1(8)
O3 C17 H17 108.5
C18 C17 H17 108.5
C16 C17 H17 108.5
C17 O3 C14 106.8(8)
O3 C14 C15 107.3(9)
O3 C14 H14A 110.3
C15 C14 H14A 110.3
O3 C14 H14B 110.3
C15 C14 H14B 110.3
H14A C14 H14B 108.5
C16 C15 C14 104.1(8)
C16 C15 H15A 110.9
C14 C15 H15A 110.9
C16 C15 H15B 110.9
C14 C15 H15B 110.9
H15A C15 H15B 109.0
C15 C16 C17 101.2(8)
C15 C16 C25 120.8(10)
C17 C16 C25 107.5(8)
C15 C16 H16 108.9
C17 C16 H16 108.9
C25 C16 H16 108.9
C16 C25 C24 111.3(8)
C16 C25 H25A 109.4
C24 C25 H25A 109.4
C16 C25 H25B 109.4
C24 C25 H25B 109.4
H25A C25 H25B 108.0
C19 C18' C17' 108.7(8)
C19 C18' H18C 109.9
C17' C18' H18C 109.9
C19 C18' H18D 109.9
C17' C18' H18D 109.9
H18C C18' H18D 108.3
O3' C17' C16' 104.7(9)
O3' C17' C18' 110.8(11)
C16' C17' C18' 110.1(9)
O3' C17' H17' 110.4
C16' C17' H17' 110.4
C18' C17' H17' 110.4
C17' O3' C14' 105.0(11)
O3' C14' C15' 106.8(10)
O3' C14' H14C 110.4
C15' C14' H14C 110.4
O3' C14' H14D 110.4
C15' C14' H14D 110.4
H14C C14' H14D 108.6
C16' C15' C14' 104.5(10)
C16' C15' H15C 110.9
C14' C15' H15C 110.9
C16' C15' H15D 110.9
C14' C15' H15D 110.9
H15C C15' H15D 108.9
C15' C16' C17' 99.0(10)
C15' C16' C25' 119.3(10)
C17' C16' C25' 109.8(9)
C15' C16' H16' 109.3
C17' C16' H16' 109.3
C25' C16' H16' 109.3
C16' C25' C24 109.1(8)
C16' C25' H25C 109.9
C24 C25' H25C 109.9
C16' C25' H25D 109.9
C24 C25' H25D 109.9
H25C C25' H25D 108.3
C20 C19 C24 120.0(5)
C20 C19 C18' 117.3(6)
C24 C19 C18' 122.6(6)
C20 C19 C18 118.9(5)
C24 C19 C18 121.0(5)
C19 C20 C21 120.6(5)
C19 C20 H20A 119.7
C21 C20 H20A 119.7
O4 C21 C20 115.3(4)
O4 C21 C22 124.5(4)
C20 C21 C22 120.2(4)
C23 C22 C21 118.9(5)
C23 C22 H22A 120.6
C21 C22 H22A 120.6
C22 C23 C24 122.2(5)
C22 C23 H23A 118.9
C24 C23 H23A 118.9
C23 C24 C19 118.1(5)
C23 C24 C25 119.5(5)
C19 C24 C25 122.4(5)
C23 C24 C25' 119.6(6)
C19 C24 C25' 122.0(6)
C21 O4 C26 116.9(4)
O4 C26 H26A 109.5
O4 C26 H26B 109.5
H26A C26 H26B 109.5
O4 C26 H26C 109.5
H26A C26 H26C 109.5
H26B C26 H26C 109.5

loop_
_geom_bond_atom_site_label_1
_geom_bond_atom_site_label_2
_geom_bond_distance
C5 C4 1.491(10)
C5 C6 1.526(8)
C5 H5A 0.9900
C5 H5B 0.9900
C4 O1 1.456(8)
C4 C3 1.518(7)
C4 H4 1.0000
O1 C1 1.458(7)
C1 C2 1.561(9)
C1 H1A 0.9900
C1 H1B 0.9900
C2 C3 1.557(9)
C2 H2A 0.9900
C2 H2B 0.9900
C3 C12 1.519(10)
C3 H3 1.0000
C12 C11 1.507(7)
C12 H12A 0.9900
C12 H12B 0.9900
C5' C4' 1.487(17)
C5' C6 1.530(11)
C5' H5C 0.9900
C5' H5D 0.9900
C4' O1' 1.454(17)
C4' C3' 1.512(11)
C4' H4' 1.0000
O1' C1' 1.458(16)
C1' C2' 1.548(17)
C1' H1C 0.9900
C1' H1D 0.9900
C2' C3' 1.547(17)
C2' H2C 0.9900
C2' H2D 0.9900
C3' C12' 1.525(19)
C3' H3' 1.0000
C12' C11 1.504(11)
C12' H12C 0.9900
C12' H12D 0.9900
C6 C7 1.392(4)
C6 C11 1.419(4)
C7 C8 1.393(5)
C7 H7A 0.9500
C8 O2 1.374(4)
C8 C9 1.398(4)
C9 C10 1.393(4)
C9 H9A 0.9500
C10 C11 1.397(4)
C10 H10A 0.9500
O2 C13 1.423(4)
C13 H13A 0.9800
C13 H13B 0.9800
C13 H13C 0.9800
C18 C17 1.529(12)
C18 C19 1.533(9)
C18 H18A 0.9900
C18 H18B 0.9900
C17 O3 1.423(12)
C17 C16 1.530(9)
C17 H17 1.0000
O3 C14 1.429(10)
C14 C15 1.543(12)
C14 H14A 0.9900
C14 H14B 0.9900
C15 C16 1.501(12)
C15 H15A 0.9900
C15 H15B 0.9900
C16 C25 1.531(12)
C16 H16 1.0000
C25 C24 1.539(8)
C25 H25A 0.9900
C25 H25B 0.9900
C18' C19 1.532(10)
C18' C17' 1.540(13)
C18' H18C 0.9900
C18' H18D 0.9900
C17' O3' 1.426(14)
C17' C16' 1.521(8)
C17' H17' 1.0000
O3' C14' 1.429(13)
C14' C15' 1.537(13)
C14' H14C 0.9900
C14' H14D 0.9900
C15' C16' 1.496(13)
C15' H15C 0.9900
C15' H15D 0.9900
C16' C25' 1.541(14)
C16' H16' 1.0000
C25' C24 1.544(9)
C25' H25C 0.9900
C25' H25D 0.9900
C19 C20 1.394(4)
C19 C24 1.416(4)
C20 C21 1.399(5)
C20 H20A 0.9500
C21 O4 1.387(4)
C21 C22 1.399(4)
C22 C23 1.391(4)
C22 H22A 0.9500
C23 C24 1.401(4)
C23 H23A 0.9500
O4 C26 1.435(4)
C26 H26A 0.9800
C26 H26B 0.9800
C26 H26C 0.9800

loop_
_geom_torsion_atom_site_label_1
_geom_torsion_atom_site_label_2
_geom_torsion_atom_site_label_3
_geom_torsion_atom_site_label_4
_geom_torsion
C6 C5 C4 O1 167.9(7)
C6 C5 C4 C3 52.0(10)
C5 C4 O1 C1 -157.3(8)
C3 C4 O1 C1 -38.0(8)
C4 O1 C1 C2 18.2(10)
O1 C1 C2 C3 7.7(10)
O1 C4 C3 C12 169.0(7)
C5 C4 C3 C12 -70.9(8)
O1 C4 C3 C2 41.8(6)
C5 C4 C3 C2 162.0(6)
C1 C2 C3 C4 -29.2(7)
C1 C2 C3 C12 -148.9(8)
C4 C3 C12 C11 50.9(10)
C2 C3 C12 C11 166.9(7)
C6 C5' C4' O1' -169(2)
C6 C5' C4' C3' -51(3)
C5' C4' O1' C1' 159(3)
C3' C4' O1' C1' 35(3)
C4' O1' C1' C2' -19(4)
O1' C1' C2' C3' -5(4)
O1' C4' C3' C12' -164(2)
C5' C4' C3' C12' 72(3)
O1' C4' C3' C2' -38(2)
C5' C4' C3' C2' -162(2)
C1' C2' C3' C4' 25(3)
C1' C2' C3' C12' 148(3)
C4' C3' C12' C11 -51(3)
C2' C3' C12' C11 -170(2)
C4 C5 C6 C7 162.9(6)
C4 C5 C6 C11 -19.0(10)
C4' C5' C6 C7 -161.6(17)
C4' C5' C6 C11 22(4)
C11 C6 C7 C8 -0.1(7)
C5 C6 C7 C8 177.9(7)
C5' C6 C7 C8 -176(2)
C6 C7 C8 O2 -179.4(4)
C6 C7 C8 C9 0.4(8)
O2 C8 C9 C10 179.5(5)
C7 C8 C9 C10 -0.3(6)
C8 C9 C10 C11 -0.2(7)
C9 C10 C11 C6 0.5(8)
C9 C10 C11 C12' -174(2)
C9 C10 C11 C12 179.2(7)
C7 C6 C11 C10 -0.3(6)
C5 C6 C11 C10 -178.4(7)
C5' C6 C11 C10 176(2)
C7 C6 C11 C12' 174(2)
C5 C6 C11 C12' -4(2)
C5' C6 C11 C12' -10(3)
C7 C6 C11 C12 -179.0(7)
C5 C6 C11 C12 2.9(10)
C5' C6 C11 C12 -3(2)
C3' C12' C11 C10 -162.5(16)
C3' C12' C11 C6 23(4)
C3 C12 C11 C10 162.2(6)
C3 C12 C11 C6 -19.2(11)
C7 C8 O2 C13 175.7(5)
C9 C8 O2 C13 -4.0(7)
C19 C18 C17 O3 -169.6(11)
C19 C18 C17 C16 -50.5(13)
C18 C17 O3 C14 159.2(12)
C16 C17 O3 C14 36.1(14)
C17 O3 C14 C15 -17.7(18)
O3 C14 C15 C16 -7.8(19)
C14 C15 C16 C17 27.8(16)
C14 C15 C16 C25 146.1(14)
O3 C17 C16 C15 -39.8(13)
C18 C17 C16 C15 -164.2(12)
O3 C17 C16 C25 -167.3(10)
C18 C17 C16 C25 68.3(11)
C15 C16 C25 C24 -166.1(12)
C17 C16 C25 C24 -51.0(13)
C19 C18' C17' O3' 168.4(14)
C19 C18' C17' C16' 53.0(16)
C16' C17' O3' C14' -40.6(18)
C18' C17' O3' C14' -159.3(16)
C17' O3' C14' C15' 19(2)
O3' C14' C15' C16' 9(3)
C14' C15' C16' C17' -31(2)
C14' C15' C16' C25' -149.9(16)
O3' C17' C16' C15' 44.6(16)
C18' C17' C16' C15' 163.8(13)
O3' C17' C16' C25' 170.4(13)
C18' C17' C16' C25' -70.4(13)
C15' C16' C25' C24 164.9(16)
C17' C16' C25' C24 51.7(14)
C17' C18' C19 C20 159.8(9)
C17' C18' C19 C24 -24.2(18)
C17' C18' C19 C18 54(7)
C17 C18 C19 C20 -164.3(7)
C17 C18 C19 C24 19.1(14)
C24 C19 C20 C21 0.2(7)
C18' C19 C20 C21 176.4(11)
C18 C19 C20 C21 -176.4(8)
C19 C20 C21 O4 179.6(4)
C19 C20 C21 C22 -0.6(8)
O4 C21 C22 C23 -179.3(5)
C20 C21 C22 C23 0.9(6)
C21 C22 C23 C24 -0.9(7)
C22 C23 C24 C19 0.6(7)
C22 C23 C24 C25 -177.2(8)
C22 C23 C24 C25' 174.4(10)
C20 C19 C24 C23 -0.2(6)
C18' C19 C24 C23 -176.2(11)
C18 C19 C24 C23 176.4(9)
C20 C19 C24 C25 177.5(9)
C18' C19 C24 C25 1.5(13)
C18 C19 C24 C25 -5.9(12)
C20 C19 C24 C25' -173.9(10)
C18' C19 C24 C25' 10.2(16)
C18 C19 C24 C25' 2.8(12)
C16 C25 C24 C23 -159.9(8)
C16 C25 C24 C19 22.4(14)
C16' C25' C24 C23 163.4(8)
C16' C25' C24 C19 -23.0(17)
C20 C21 O4 C26 -176.6(5)
C22 C21 O4 C26 3.6(7)
